data_7233810
loop_
_publ_author_name
'Weizhao Cai'
'Jiangang He'
'Wei Li'
'Andrzej Katrusiak'

_publ_section_title
;
 Anomalous compression of a weakly CH...O bonded nonlinear optical
 molecular crystal
;
_journal_name_full 'Journal of Materials Chemistry C'
_journal_page_first 6471
_journal_page_last 6476
_journal_paper_doi 10.1039/C4TC00654B
_journal_volume 2
_journal_year 2014
_chemical_formula_moiety 'C6 H6 N2 O3'
_chemical_formula_sum 'C6 H6 N2 O3'
_chemical_formula_weight 154.13
_chemical_name_common 3-methyl-4-nitropyridineN-oxide
_space_group_IT_number 19
_space_group_name_Hall 'P 2ac 2ab'
_space_group_name_H-M_alt 'P 21 21 21'
_symmetry_cell_setting orthorhombic
_symmetry_space_group_name_Hall 'P 2ac 2ab'
_symmetry_space_group_name_H-M 'P 21 21 21'
_atom_sites_solution_hydrogens geom
_atom_sites_solution_primary direct
_atom_sites_solution_secondary difmap
_cell_angle_alpha 90.00
_cell_angle_beta 90.00
_cell_angle_gamma 90.00
_cell_formula_units_Z 4
_cell_length_a 20.5114(19)
_cell_length_b 6.016(4)
_cell_length_c 5.005(2)
_cell_measurement_pressure 1290000
_cell_measurement_temperature 296(2)
_cell_volume 617.6(5)
_computing_structure_refinement 'SHELXL-97 (Sheldrick, 1997)'
_computing_structure_solution 'SHELXS-97 (Sheldrick, 1990)'
_diffrn_ambient_temperature 296(2)
_diffrn_measured_fraction_theta_full 0.228
_diffrn_measured_fraction_theta_max 0.228
_diffrn_measurement_device_type 'Oxford Diffraction Xcalibur Eos'
_diffrn_measurement_method
;HP omega scans - for more details see:
A. Budzianowski, A. Katrusiak in High-Pressure Crystallography
(Eds.: A. Katrusiak, P. F. McMillan),
Dordrecht: Kluwer Acad. Publ., 2004 pp.157-168
;
_diffrn_radiation_monochromator graphite
_diffrn_radiation_source 'fine-focus sealed tube'
_diffrn_radiation_type MoK\a
_diffrn_radiation_wavelength 0.71073
_diffrn_reflns_av_R_equivalents 0.0940
_diffrn_reflns_av_sigmaI/netI 0.0522
_diffrn_reflns_limit_h_max 27
_diffrn_reflns_limit_h_min -27
_diffrn_reflns_limit_k_max 1
_diffrn_reflns_limit_k_min -1
_diffrn_reflns_limit_l_max 6
_diffrn_reflns_limit_l_min -6
_diffrn_reflns_number 2532
_diffrn_reflns_theta_full 28.24
_diffrn_reflns_theta_max 28.24
_diffrn_reflns_theta_min 4.19
_exptl_absorpt_coefficient_mu 0.136
_exptl_absorpt_correction_T_max 0.9468
_exptl_absorpt_correction_T_min 0.5963
_exptl_absorpt_correction_type analytical
_exptl_absorpt_process_details
;
Katrusiak, A. (2003). REDSHABS - Program for correcting
reflections intensities for DAC absorption, gasket shadowing
and sample crystal absorption. Adam Mickiewicz University, Pozna\'n.
Katrusiak, A. (2004). Z. Kristallogr. 219, 461-467
;
_exptl_crystal_colour 'light yellow'
_exptl_crystal_density_diffrn 1.658
_exptl_crystal_density_method 'not measured'
_exptl_crystal_description block
_exptl_crystal_F_000 320
_exptl_crystal_size_max 0.32
_exptl_crystal_size_mid 0.18
_exptl_crystal_size_min 0.10
_refine_diff_density_max 0.054
_refine_diff_density_min -0.062
_refine_diff_density_rms 0.017
_refine_ls_abs_structure_details 'Flack H D (1983), Acta Cryst. A39, 876-881'
_refine_ls_abs_structure_Flack 2(5)
_refine_ls_extinction_method none
_refine_ls_goodness_of_fit_ref 1.173
_refine_ls_hydrogen_treatment constr
_refine_ls_matrix_type full
_refine_ls_number_parameters 100
_refine_ls_number_reflns 314
_refine_ls_number_restraints 75
_refine_ls_restrained_S_all 1.094
_refine_ls_R_factor_all 0.0564
_refine_ls_R_factor_gt 0.0405
_refine_ls_shift/su_max 0.000
_refine_ls_shift/su_mean 0.000
_refine_ls_structure_factor_coef Fsqd
_refine_ls_weighting_details 'calc w=1/[\s^2^(Fo^2^)+(0.0299P)^2^+0.0000P] where P=(Fo^2^+2Fc^2^)/3'
_refine_ls_weighting_scheme calc
_refine_ls_wR_factor_gt 0.0662
_refine_ls_wR_factor_ref 0.0709
_reflns_number_gt 263
_reflns_number_total 314
_reflns_threshold_expression >2sigma(I)
_cod_data_source_file 1000023.cif
_cod_data_source_block PCOD1000023
_cod_depositor_comments
;
The following automatic conversions were performed:

data item '_symmetry_cell_setting' value 'Orthorhombic' was changed
to 'orthorhombic' in accordance with the built-in table derived from
the CIF Core dictionary named 'cif_core.dic' version 2.4.5 last
updated on 2014-11-21.

Automatic conversion script
Id: cif_fix_values 6909 2019-04-08 15:41:33Z antanas 
;
_cod_original_sg_symbol_Hall 'P 2ac 2ab '
_cod_original_sg_symbol_H-M ' P 21 21 21'
_cod_database_code 7233810

loop_
_symmetry_equiv_pos_as_xyz
'x, y, z'
'-x+1/2, -y, z+1/2'
'-x, y+1/2, -z+1/2'
'x+1/2, -y+1/2, -z'

loop_
_atom_site_label
_atom_site_type_symbol
_atom_site_fract_x
_atom_site_fract_y
_atom_site_fract_z
_atom_site_U_iso_or_equiv
_atom_site_adp_type
_atom_site_occupancy
_atom_site_symmetry_multiplicity
_atom_site_calc_flag
_atom_site_refinement_flags
_atom_site_disorder_assembly
_atom_site_disorder_group
N1 N 0.15244(17) 0.057(2) 0.4965(9) 0.042(4) Uani 1 1 d DU . .
C1 C 0.17850(17) 0.182(2) 0.3007(9) 0.032(4) Uani 1 1 d DU . .
H1 H 0.2155 0.1296 0.2134 0.038 Uiso 1 1 calc R . .
C2 C 0.15267(18) 0.384(2) 0.2237(8) 0.029(4) Uani 1 1 d DU . .
C3 C 0.0972(2) 0.451(2) 0.3603(8) 0.032(4) Uani 1 1 d DU . .
C4 C 0.0709(2) 0.3257(18) 0.5638(9) 0.032(4) Uani 1 1 d DU . .
H2 H 0.0340 0.3754 0.6539 0.038 Uiso 1 1 calc R . .
C5 C 0.0988(2) 0.1306(18) 0.6321(9) 0.039(4) Uani 1 1 d DU . .
H3 H 0.0816 0.0463 0.7710 0.046 Uiso 1 1 calc R . .
O1 O 0.17876(16) -0.136(2) 0.5567(7) 0.062(4) Uani 1 1 d U . .
C6 C 0.18871(17) 0.516(3) 0.0175(7) 0.041(4) Uani 1 1 d U . .
H4 H 0.2262 0.4336 -0.0411 0.061 Uiso 1 1 calc R . .
H5 H 0.2024 0.6546 0.0934 0.061 Uiso 1 1 calc R . .
H6 H 0.1606 0.5435 -0.1321 0.061 Uiso 1 1 calc R . .
N2 N 0.06290(18) 0.650(2) 0.2959(8) 0.038(4) Uani 1 1 d U . .
O2 O 0.07555(13) 0.7477(18) 0.0859(6) 0.052(4) Uani 1 1 d U . .
O3 O 0.02068(13) 0.717(2) 0.4508(5) 0.053(4) Uani 1 1 d U . .

loop_
_atom_site_aniso_label
_atom_site_aniso_U_11
_atom_site_aniso_U_22
_atom_site_aniso_U_33
_atom_site_aniso_U_23
_atom_site_aniso_U_13
_atom_site_aniso_U_12
N1 0.034(2) 0.047(13) 0.046(2) 0.000(5) -0.011(2) -0.005(5)
C1 0.029(2) 0.023(13) 0.043(3) 0.008(6) 0.002(2) -0.015(6)
C2 0.027(2) 0.033(13) 0.028(2) 0.000(5) -0.0038(18) 0.001(5)
C3 0.031(2) 0.030(13) 0.034(3) 0.005(5) -0.011(2) 0.011(6)
C4 0.034(2) 0.024(13) 0.037(3) 0.019(5) 0.003(2) -0.010(6)
C5 0.038(3) 0.039(13) 0.039(3) 0.009(5) -0.002(2) -0.005(6)
O1 0.055(2) 0.057(13) 0.074(3) 0.013(6) -0.0059(17) 0.016(5)
C6 0.0381(19) 0.039(13) 0.045(2) -0.009(6) 0.0002(18) -0.006(5)
N2 0.0292(17) 0.039(13) 0.046(2) -0.003(5) -0.003(2) 0.000(5)
O2 0.0545(18) 0.042(12) 0.0603(18) 0.022(5) 0.0078(14) 0.011(4)
O3 0.0489(16) 0.054(12) 0.0562(17) -0.001(4) 0.0063(14) 0.024(4)

loop_
_atom_type_symbol
_atom_type_description
_atom_type_scat_dispersion_real
_atom_type_scat_dispersion_imag
_atom_type_scat_source
C C 0.0033 0.0016 'International Tables Vol C Tables 4.2.6.8 and 6.1.1.4'
H H 0.0000 0.0000 'International Tables Vol C Tables 4.2.6.8 and 6.1.1.4'
N N 0.0061 0.0033 'International Tables Vol C Tables 4.2.6.8 and 6.1.1.4'
O O 0.0106 0.0060 'International Tables Vol C Tables 4.2.6.8 and 6.1.1.4'

loop_
_geom_angle_atom_site_label_1
_geom_angle_atom_site_label_2
_geom_angle_atom_site_label_3
_geom_angle
_geom_angle_site_symmetry_1
_geom_angle_site_symmetry_3
O1 N1 C1 119.7(6) . .
O1 N1 C5 120.0(8) . .
C1 N1 C5 120.3(10) . .
N1 C1 C2 122.7(7) . .
C1 C2 C3 115.6(7) . .
C1 C2 C6 118.0(7) . .
C3 C2 C6 126.2(10) . .
C4 C3 C2 121.8(9) . .
C4 C3 N2 115.7(5) . .
C2 C3 N2 122.4(8) . .
C5 C4 C3 119.7(6) . .
C4 C5 N1 119.8(8) . .
O3 N2 O2 122.0(10) . .
O3 N2 C3 118.7(6) . .
O2 N2 C3 119.3(6) . .

loop_
_geom_bond_atom_site_label_1
_geom_bond_atom_site_label_2
_geom_bond_distance
_geom_bond_site_symmetry_2
N1 O1 1.319(17) .
N1 C1 1.344(12) .
N1 C5 1.365(6) .
C1 C2 1.380(7) .
C2 C3 1.388(8) .
C2 C6 1.497(12) .
C3 C4 1.376(6) .
C3 N2 1.428(17) .
C4 C5 1.350(7) .
N2 O3 1.230(6) .
N2 O2 1.231(8) .

loop_
_geom_torsion_atom_site_label_1
_geom_torsion_atom_site_label_2
_geom_torsion_atom_site_label_3
_geom_torsion_atom_site_label_4
_geom_torsion
_geom_torsion_site_symmetry_1
_geom_torsion_site_symmetry_2
_geom_torsion_site_symmetry_3
_geom_torsion_site_symmetry_4
O1 N1 C1 C2 178.6(6) . . . .
C5 N1 C1 C2 -1.1(9) . . . .
N1 C1 C2 C3 -0.6(7) . . . .
N1 C1 C2 C6 175.5(6) . . . .
C1 C2 C3 C4 1.7(8) . . . .
C6 C2 C3 C4 -174.1(6) . . . .
C1 C2 C3 N2 -177.0(7) . . . .
C6 C2 C3 N2 7.3(10) . . . .
C2 C3 C4 C5 -1.0(9) . . . .
N2 C3 C4 C5 177.8(6) . . . .
C3 C4 C5 N1 -0.8(8) . . . .
O1 N1 C5 C4 -177.9(7) . . . .
C1 N1 C5 C4 1.9(9) . . . .
C4 C3 N2 O3 12.7(10) . . . .
C2 C3 N2 O3 -168.5(7) . . . .
C4 C3 N2 O2 -166.0(6) . . . .
C2 C3 N2 O2 12.8(12) . . . .
